data_4504311
loop_
_publ_author_name
'Enright, Gary D.'
'Terskikh, Victor V.'
'Brouwer, Darren H.'
'Ripmeester, John A.'

_publ_section_title
;
 The Structure of Two Anhydrous Polymorphs of Caffeine from Single-Crystal
 Diffraction and Ultrahigh-Field Solid-State13C NMR Spectroscopy
;
_journal_issue 8
_journal_name_full 'Crystal Growth &amp; Design'
_journal_page_first 1406
_journal_paper_doi 10.1021/cg070291o
_journal_volume 7
_journal_year 2007
_chemical_formula_sum 'C15 H10 N5 O2'
_chemical_formula_weight 292.28
_chemical_name_systematic
; 
 ? 
;
_space_group_IT_number 167
_symmetry_cell_setting trigonal
_symmetry_space_group_name_Hall '-R 3 2"c'
_symmetry_space_group_name_H-M 'R -3 c :H'
_atom_sites_solution_hydrogens geom
_atom_sites_solution_primary direct
_atom_sites_solution_secondary difmap
_audit_creation_method SHELXL-97
_cell_angle_alpha 90.00
_cell_angle_beta 90.00
_cell_angle_gamma 120.00
_cell_formula_units_Z 3
_cell_length_a 14.831(3)
_cell_length_b 14.831(3)
_cell_length_c 6.7648(19)
_cell_measurement_reflns_used 1217
_cell_measurement_temperature 125(2)
_cell_measurement_theta_max 23.46
_cell_measurement_theta_min 2.75
_cell_volume 1288.6(5)
_computing_cell_refinement 'SAINT (Bruker 2001)'
_computing_data_collection SMART
_computing_data_reduction 'SAINT (Bruker 2001)'
_computing_structure_refinement 'SHELXL-97 (Sheldrick, 1997)'
_computing_structure_solution 'SHELXS-97 (Sheldrick, 1990)'
_diffrn_ambient_temperature 125(1)
_diffrn_measured_fraction_theta_full 0.995
_diffrn_measured_fraction_theta_max 0.995
_diffrn_measurement_device_type 'Bruker SMART 1000 CCD'
_diffrn_measurement_method '/w scans'
_diffrn_radiation_monochromator graphite
_diffrn_radiation_source 'fine-focus sealed tube'
_diffrn_radiation_type MoK\a
_diffrn_radiation_wavelength 0.71073
_diffrn_reflns_av_R_equivalents 0.0349
_diffrn_reflns_av_sigmaI/netI 0.0990
_diffrn_reflns_limit_h_max 16
_diffrn_reflns_limit_h_min -16
_diffrn_reflns_limit_k_max 16
_diffrn_reflns_limit_k_min -16
_diffrn_reflns_limit_l_max 7
_diffrn_reflns_limit_l_min -7
_diffrn_reflns_number 3020
_diffrn_reflns_theta_full 23.24
_diffrn_reflns_theta_max 23.24
_diffrn_reflns_theta_min 2.75
_diffrn_standards_number 0
_exptl_absorpt_coefficient_mu 0.080
_exptl_absorpt_correction_T_max 0.9905
_exptl_absorpt_correction_T_min 0.9765
_exptl_absorpt_correction_type multi-scan
_exptl_absorpt_process_details SADABS
_exptl_crystal_colour colorless
_exptl_crystal_density_diffrn 1.130
_exptl_crystal_density_method 'not measured'
_exptl_crystal_description needle
_exptl_crystal_F_000 453
_exptl_crystal_size_max 0.30
_exptl_crystal_size_mid 0.12
_exptl_crystal_size_min 0.12
_refine_diff_density_max 0.139
_refine_diff_density_min -0.124
_refine_diff_density_rms 0.028
_refine_ls_extinction_method none
_refine_ls_goodness_of_fit_ref 1.194
_refine_ls_hydrogen_treatment mixed
_refine_ls_matrix_type full
_refine_ls_number_parameters 124
_refine_ls_number_reflns 208
_refine_ls_number_restraints 77
_refine_ls_restrained_S_all 0.901
_refine_ls_R_factor_all 0.0780
_refine_ls_R_factor_gt 0.0569
_refine_ls_shift/su_max 0.042
_refine_ls_shift/su_mean 0.008
_refine_ls_structure_factor_coef Fsqd
_refine_ls_weighting_details 'calc w=1/[\s^2^(Fo^2^)+(0.0000P)^2^+5.4170P] where P=(Fo^2^+2Fc^2^)/3'
_refine_ls_weighting_scheme calc
_refine_ls_wR_factor_gt 0.1449
_refine_ls_wR_factor_ref 0.1795
_reflns_number_gt 141
_reflns_number_total 208
_reflns_threshold_expression >2sigma(I)
_cod_data_source_file cg070291osi20070323_031022.cif
_cod_data_source_block sadf
_cod_original_sg_symbol_H-M R-3c
_cod_database_code 4504311

loop_
_symmetry_equiv_pos_as_xyz
'x, y, z'
'-y, x-y, z'
'-x+y, -x, z'
'y, x, -z+1/2'
'x-y, -y, -z+1/2'
'-x, -x+y, -z+1/2'
'x+2/3, y+1/3, z+1/3'
'-y+2/3, x-y+1/3, z+1/3'
'-x+y+2/3, -x+1/3, z+1/3'
'y+2/3, x+1/3, -z+5/6'
'x-y+2/3, -y+1/3, -z+5/6'
'-x+2/3, -x+y+1/3, -z+5/6'
'x+1/3, y+2/3, z+2/3'
'-y+1/3, x-y+2/3, z+2/3'
'-x+y+1/3, -x+2/3, z+2/3'
'y+1/3, x+2/3, -z+7/6'
'x-y+1/3, -y+2/3, -z+7/6'
'-x+1/3, -x+y+2/3, -z+7/6'
'-x, -y, -z'
'y, -x+y, -z'
'x-y, x, -z'
'-y, -x, z-1/2'
'-x+y, y, z-1/2'
'x, x-y, z-1/2'
'-x+2/3, -y+1/3, -z+1/3'
'y+2/3, -x+y+1/3, -z+1/3'
'x-y+2/3, x+1/3, -z+1/3'
'-y+2/3, -x+1/3, z-1/6'
'-x+y+2/3, y+1/3, z-1/6'
'x+2/3, x-y+1/3, z-1/6'
'-x+1/3, -y+2/3, -z+2/3'
'y+1/3, -x+y+2/3, -z+2/3'
'x-y+1/3, x+2/3, -z+2/3'
'-y+1/3, -x+2/3, z+1/6'
'-x+y+1/3, y+2/3, z+1/6'
'x+1/3, x-y+2/3, z+1/6'

loop_
_atom_site_label
_atom_site_type_symbol
_atom_site_fract_x
_atom_site_fract_y
_atom_site_fract_z
_atom_site_U_iso_or_equiv
_atom_site_adp_type
_atom_site_occupancy
_atom_site_symmetry_multiplicity
_atom_site_calc_flag
_atom_site_refinement_flags
_atom_site_disorder_assembly
_atom_site_disorder_group
N01 N 0.1000 0.1000 0.0941 0.040 Uiso 0.00 1 d P . .
N02 N 0.4000 0.0000 0.0941 0.040 Uiso 0.00 1 d P . .
N1 N 0.6568(2) 0.4340(2) 0.0942(6) 0.0655(17) Uani 0.17 1 d PDU A -1
C2 C 0.5577(2) 0.3473(2) 0.0918(4) 0.069(2) Uani 0.17 1 d PDU A -1
N3 N 0.5515(2) 0.2508(2) 0.0815(6) 0.065(2) Uani 0.17 1 d PDU A -1
C4 C 0.6384(2) 0.2386(3) 0.0677(13) 0.0508(14) Uani 0.17 1 d PDU A -1
C5 C 0.7341(2) 0.3269(2) 0.0753(18) 0.0508(14) Uani 0.17 1 d PDU A -1
C6 C 0.7480(3) 0.4293(3) 0.087(2) 0.063(2) Uani 0.17 1 d PDU A -1
N7 N 0.8069(2) 0.2976(3) 0.0624(13) 0.077(2) Uani 0.17 1 d PDU A -1
C8 C 0.7543(3) 0.1924(3) 0.0659(17) 0.091(4) Uani 0.17 1 d PDU A -1
H8 H 0.7865 0.1508 0.0684 0.109 Uiso 0.17 1 calc PR A -1
N9 N 0.6498(3) 0.1534(3) 0.066(2) 0.099(3) Uani 0.17 1 d PDU A -1
C10 C 0.6661(5) 0.5368(3) 0.104(3) 0.113(4) Uani 0.17 1 d PDU A -1
H10A H 0.7399 0.5906 0.1050 0.169 Uiso 0.17 1 calc PR A -1
H10B H 0.6329 0.5421 0.2256 0.169 Uiso 0.17 1 calc PR A -1
H10C H 0.6319 0.5468 -0.0107 0.169 Uiso 0.17 1 calc PR A -1
O11 O 0.4794(3) 0.3550(3) 0.1038(17) 0.103(2) Uani 0.17 1 d PDU A -1
C12 C 0.4469(4) 0.1589(5) 0.0766(14) 0.077(4) Uani 0.17 1 d PDU A -1
H12A H 0.4046 0.1691 -0.0225 0.115 Uiso 0.17 1 calc PR A -1
H12B H 0.4143 0.1489 0.2069 0.115 Uiso 0.17 1 calc PR A -1
H12C H 0.4519 0.0973 0.0423 0.115 Uiso 0.17 1 calc PR A -1
O13 O 0.8331(4) 0.5102(4) 0.091(2) 0.112(3) Uani 0.17 1 d PDU A -1
C14 C 0.9199(3) 0.3639(5) 0.0687(19) 0.114(5) Uani 0.17 1 d PDU A -1
H14A H 0.9378 0.4302 0.1322 0.171 Uiso 0.17 1 calc PR A -1
H14B H 0.9477 0.3770 -0.0662 0.171 Uiso 0.17 1 calc PR A -1
H14C H 0.9501 0.3291 0.1444 0.171 Uiso 0.17 1 calc PR A -1

loop_
_atom_site_aniso_label
_atom_site_aniso_U_11
_atom_site_aniso_U_22
_atom_site_aniso_U_33
_atom_site_aniso_U_23
_atom_site_aniso_U_13
_atom_site_aniso_U_12
N1 0.100(3) 0.0640(19) 0.036(3) -0.015(6) -0.025(2) 0.044(2)
C2 0.088(3) 0.072(3) 0.048(4) -0.026(3) -0.001(6) 0.040(2)
N3 0.060(3) 0.055(3) 0.067(4) -0.026(4) -0.021(4) 0.019(2)
C4 0.058(2) 0.0471(18) 0.042(2) 0.0034(16) 0.037(3) 0.0218(15)
C5 0.058(2) 0.0471(18) 0.042(2) 0.0034(16) 0.037(3) 0.0218(15)
C6 0.079(3) 0.034(3) 0.059(4) -0.010(4) 0.006(5) 0.017(2)
N7 0.054(2) 0.062(3) 0.111(6) 0.013(4) -0.016(4) 0.0267(19)
C8 0.063(3) 0.039(3) 0.165(10) 0.015(5) -0.002(5) 0.022(2)
N9 0.070(3) 0.047(2) 0.169(7) -0.021(6) 0.026(5) 0.020(2)
C10 0.106(4) 0.066(3) 0.174(9) 0.007(10) 0.053(5) 0.049(3)
O11 0.094(3) 0.067(3) 0.149(6) 0.027(4) 0.035(6) 0.040(2)
C12 0.056(4) 0.073(5) 0.050(5) 0.011(5) -0.008(5) -0.006(4)
O13 0.114(5) 0.061(4) 0.067(3) 0.021(4) 0.018(5) -0.028(3)
C14 0.041(3) 0.102(6) 0.181(11) 0.072(7) 0.006(5) 0.022(3)

loop_
_atom_type_symbol
_atom_type_description
_atom_type_scat_dispersion_real
_atom_type_scat_dispersion_imag
_atom_type_scat_source
C C 0.0033 0.0016 'International Tables Vol C Tables 4.2.6.8 and 6.1.1.4'
H H 0.0000 0.0000 'International Tables Vol C Tables 4.2.6.8 and 6.1.1.4'
N N 0.0061 0.0033 'International Tables Vol C Tables 4.2.6.8 and 6.1.1.4'
O O 0.0106 0.0060 'International Tables Vol C Tables 4.2.6.8 and 6.1.1.4'

loop_
_geom_angle_atom_site_label_1
_geom_angle_atom_site_label_2
_geom_angle_atom_site_label_3
_geom_angle
C2 N1 C6 124.1(3)
C2 N1 C10 118.1(4)
C6 N1 C10 117.8(3)
O11 C2 N1 121.9(4)
O11 C2 N3 121.4(3)
N1 C2 N3 116.7(3)
C2 N3 C4 123.3(3)
C2 N3 C12 116.9(4)
C4 N3 C12 119.8(4)
N9 C4 C5 109.8(3)
N9 C4 N3 132.6(3)
C5 C4 N3 117.2(3)
N7 C5 C4 107.6(3)
N7 C5 C6 129.1(3)
C4 C5 C6 123.3(4)
O13 C6 N1 120.0(5)
O13 C6 C5 124.7(5)
N1 C6 C5 115.4(3)
C8 N7 C5 106.0(3)
C8 N7 C14 125.7(5)
C5 N7 C14 127.8(4)
N7 C8 N9 111.7(5)
N7 C8 H8 124.2
N9 C8 H8 124.1
C8 N9 C4 104.5(3)

loop_
_geom_bond_atom_site_label_1
_geom_bond_atom_site_label_2
_geom_bond_distance
N1 C2 1.386(4)
N1 C6 1.389(5)
N1 C10 1.463(6)
C2 O11 1.225(6)
C2 N3 1.390(5)
N3 C4 1.391(5)
N3 C12 1.467(5)
C4 N9 1.357(6)
C4 C5 1.368(4)
C5 N7 1.354(5)
C5 C6 1.429(5)
C6 O13 1.232(5)
N7 C8 1.352(5)
N7 C14 1.459(5)
C8 N9 1.356(6)
C8 H8 0.9500
C10 H10A 0.9800
C10 H10B 0.9800
C10 H10C 0.9800
C12 H12A 0.9800
C12 H12B 0.9800
C12 H12C 0.9800
C14 H14A 0.9800
C14 H14B 0.9800
C14 H14C 0.9800
